data_4127884
loop_
_publ_author_name
'Maier, Martin S.'
'H\"ull, Katharina'
'Reynders, Martin'
'Matsuura, Bryan S.'
'Leippe, Philipp'
'Ko, Tongil'
'Sch\"affer, Lukas'
'Trauner, Dirk'

_publ_section_title
;
 Oxidative Approach Enables Efficient Access to Cyclic Azobenzenes.
;
_journal_issue 43
_journal_name_full 'Journal of the American Chemical Society'
_journal_page_first 17295
_journal_page_last 17304
_journal_paper_doi 10.1021/jacs.9b08794
_journal_volume 141
_journal_year 2019
_chemical_formula_moiety 'C14 H10 Br2 N2'
_chemical_formula_sum 'C14 H10 Br2 N2'
_chemical_formula_weight 366.06
_chemical_name_common NB11-3
_space_group_crystal_system monoclinic
_space_group_IT_number 14
_space_group_name_Hall '-P 2ybc'
_space_group_name_H-M_alt 'P 1 21/c 1'
_symmetry_space_group_name_Hall '-P 2ybc'
_symmetry_space_group_name_H-M 'P 1 21/c 1'
_atom_sites_solution_hydrogens geom
_audit_block_code C14H10Br2N2_vv093_trauner
_audit_creation_method 'APEX3 v2016.5-0'
_audit_update_record 14-Feb-17
_cell_angle_alpha 90
_cell_angle_beta 99.8120(10)
_cell_angle_gamma 90
_cell_formula_units_Z 4
_cell_length_a 9.0147(3)
_cell_length_b 17.1183(5)
_cell_length_c 8.4172(3)
_cell_measurement_reflns_used 7420
_cell_measurement_temperature 100.(2)
_cell_measurement_theta_max 28.2986
_cell_measurement_theta_min 2.7289
_cell_volume 1279.91(7)
_computing_cell_refinement 'SAINT V8.37A (Bruker AXS Inc., 2015)'
_computing_data_collection 'SAINT V8.37A (Bruker AXS Inc., 2015)'
_computing_data_reduction 'SAINT V8.37A (Bruker AXS Inc., 2015)'
_computing_molecular_graphics 'shelXle (C.B. Huebschle, rev 786)'
_computing_structure_refinement 'SHELXL-2014/7 (Sheldrick, 2014)'
_computing_structure_solution 'XT, VERSION 2014/5'
_diffrn_ambient_temperature 100.(2)
_diffrn_detector_area_resol_mean 7.4074
_diffrn_measured_fraction_theta_full 0.998
_diffrn_measured_fraction_theta_max 0.997
_diffrn_measurement_device 'fixed-chi three-circle diffractometer'
_diffrn_measurement_device_type 'Bruker D8 Venture TXS'
_diffrn_measurement_method 'mix of phi and omega scans'
_diffrn_radiation_monochromator 'focusing mirrors'
_diffrn_radiation_type MoK\a
_diffrn_radiation_wavelength 0.71073
_diffrn_reflns_av_R_equivalents 0.0356
_diffrn_reflns_av_unetI/netI 0.0318
_diffrn_reflns_Laue_measured_fraction_full 0.998
_diffrn_reflns_Laue_measured_fraction_max 0.997
_diffrn_reflns_limit_h_max 12
_diffrn_reflns_limit_h_min -12
_diffrn_reflns_limit_k_max 22
_diffrn_reflns_limit_k_min -22
_diffrn_reflns_limit_l_max 11
_diffrn_reflns_limit_l_min -11
_diffrn_reflns_number 14150
_diffrn_reflns_point_group_measured_fraction_full 0.998
_diffrn_reflns_point_group_measured_fraction_max 0.997
_diffrn_reflns_theta_full 25.242
_diffrn_reflns_theta_max 28.280
_diffrn_reflns_theta_min 3.285
_diffrn_source 'rotating anode (TXS)'
_diffrn_source_current 50
_diffrn_source_power 2.5
_diffrn_source_type 'Bruker TXS'
_diffrn_source_voltage 50
_exptl_absorpt_coefficient_mu 6.315
_exptl_absorpt_correction_T_max 0.7457
_exptl_absorpt_correction_T_min 0.6740
_exptl_absorpt_correction_type multi-scan
_exptl_absorpt_process_details
;
SADABS-2016/2 - Bruker AXS area detector scaling and absorption correction
;
_exptl_crystal_colour yellow
_exptl_crystal_density_diffrn 1.900
_exptl_crystal_density_method 'not measured'
_exptl_crystal_description platelet
_exptl_crystal_F_000 712
_exptl_crystal_size_max 0.030
_exptl_crystal_size_mid 0.030
_exptl_crystal_size_min 0.010
_refine_diff_density_max 0.483
_refine_diff_density_min -0.430
_refine_diff_density_rms 0.083
_refine_ls_extinction_method none
_refine_ls_goodness_of_fit_ref 1.034
_refine_ls_hydrogen_treatment constr
_refine_ls_matrix_type full
_refine_ls_number_parameters 163
_refine_ls_number_reflns 3161
_refine_ls_number_restraints 0
_refine_ls_restrained_S_all 1.034
_refine_ls_R_factor_all 0.0328
_refine_ls_R_factor_gt 0.0235
_refine_ls_shift/su_max 0.003
_refine_ls_shift/su_mean 0.000
_refine_ls_structure_factor_coef Fsqd
_refine_ls_weighting_details 'w=1/[\s^2^(Fo^2^)+(0.0145P)^2^+0.9564P] where P=(Fo^2^+2Fc^2^)/3'
_refine_ls_weighting_scheme calc
_refine_ls_wR_factor_gt 0.0460
_refine_ls_wR_factor_ref 0.0488
_reflns_Friedel_coverage 0.000
_reflns_number_gt 2700
_reflns_number_total 3161
_reflns_threshold_expression 'I > 2\s(I)'
_cod_data_source_file ja9b08794_si_002.cif
_cod_data_source_block vv093
_cod_depositor_comments
;
The following automatic conversions were performed:

'_exptl_absorpt_correction_type' value 'Multi-Scan' changed to
'multi-scan' according to
/home/data/users/saulius/crontab/automatic-downloads/current/ACS/lib/dictionaries/cif_core.dic
dictionary named 'cif_core.dic' version 2.4.2 from 2011-04-26.

Automatic conversion script
Id: cif_fix_values 4973 2017-02-22 13:04:09Z antanas 
;
_cod_database_code 4127884
_shelx_estimated_absorpt_t_min 0.833
_shelx_estimated_absorpt_t_max 0.940
_shelx_space_group_comment
;
The symmetry employed for this shelxl refinement is uniquely defined
by the following loop, which should always be used as a source of
symmetry information in preference to the above space-group names.
They are only intended as comments.
;

loop_
_space_group_symop_operation_xyz
'x, y, z'
'-x, y+1/2, -z+1/2'
'-x, -y, -z'
'x, -y-1/2, z-1/2'

loop_
_atom_site_label
_atom_site_type_symbol
_atom_site_fract_x
_atom_site_fract_y
_atom_site_fract_z
_atom_site_U_iso_or_equiv
_atom_site_adp_type
_atom_site_occupancy
_atom_site_site_symmetry_order
_atom_site_calc_flag
_atom_site_refinement_flags_posn
_atom_site_refinement_flags_adp
Br1 Br 1.03094(2) 0.09865(2) 0.50281(3) 0.02037(6) Uani 1 1 d . .
Br2 Br 0.38292(3) 0.36918(2) 0.86622(3) 0.02271(6) Uani 1 1 d . .
N1 N 0.9057(2) 0.44353(10) 0.3709(2) 0.0167(4) Uani 1 1 d . .
N2 N 0.7957(2) 0.47914(10) 0.4088(2) 0.0167(4) Uani 1 1 d . .
C1 C 0.9284(2) 0.36179(11) 0.4111(2) 0.0140(4) Uani 1 1 d . .
C2 C 1.0563(2) 0.34011(12) 0.5194(3) 0.0158(4) Uani 1 1 d . .
H2 H 1.1226 0.3787 0.5723 0.019 Uiso 1 1 calc R U
C3 C 1.0857(2) 0.26131(12) 0.5493(3) 0.0166(4) Uani 1 1 d . .
H3 H 1.1699 0.2453 0.6261 0.020 Uiso 1 1 calc R U
C4 C 0.9897(2) 0.20634(11) 0.4648(3) 0.0146(4) Uani 1 1 d . .
C5 C 0.8647(2) 0.22760(12) 0.3532(2) 0.0140(4) Uani 1 1 d . .
H5 H 0.8022 0.1887 0.2957 0.017 Uiso 1 1 calc R U
C6 C 0.8316(2) 0.30657(12) 0.3260(2) 0.0133(4) Uani 1 1 d . .
C7 C 0.6942(2) 0.33299(12) 0.2112(2) 0.0156(4) Uani 1 1 d . .
H7A H 0.6666 0.2926 0.1273 0.019 Uiso 1 1 calc R U
H7B H 0.7183 0.3816 0.1570 0.019 Uiso 1 1 calc R U
C8 C 0.5584(2) 0.34811(12) 0.2970(2) 0.0174(4) Uani 1 1 d . .
H8A H 0.4859 0.3817 0.2261 0.021 Uiso 1 1 calc R U
H8B H 0.5078 0.2975 0.3077 0.021 Uiso 1 1 calc R U
C9 C 0.5908(2) 0.38585(11) 0.4620(2) 0.0148(4) Uani 1 1 d . .
C10 C 0.7000(2) 0.44279(11) 0.5114(2) 0.0150(4) Uani 1 1 d . .
C11 C 0.7158(2) 0.47697(12) 0.6636(3) 0.0172(4) Uani 1 1 d . .
H11 H 0.7897 0.5163 0.6930 0.021 Uiso 1 1 calc R U
C12 C 0.6251(2) 0.45421(12) 0.7722(3) 0.0183(4) Uani 1 1 d . .
H12 H 0.6375 0.4763 0.8771 0.022 Uiso 1 1 calc R U
C13 C 0.5156(2) 0.39844(12) 0.7238(2) 0.0154(4) Uani 1 1 d . .
C14 C 0.4988(2) 0.36442(12) 0.5732(2) 0.0153(4) Uani 1 1 d . .
H14 H 0.4234 0.3257 0.5443 0.018 Uiso 1 1 calc R U

loop_
_atom_site_aniso_label
_atom_site_aniso_U_11
_atom_site_aniso_U_22
_atom_site_aniso_U_33
_atom_site_aniso_U_23
_atom_site_aniso_U_13
_atom_site_aniso_U_12
Br1 0.01953(11) 0.01225(10) 0.02971(13) 0.00332(9) 0.00528(9) 0.00204(8)
Br2 0.01819(11) 0.03701(14) 0.01324(11) 0.00089(9) 0.00357(8) 0.00191(9)
N1 0.0197(9) 0.0123(8) 0.0174(9) 0.0003(7) 0.0016(7) -0.0018(7)
N2 0.0198(9) 0.0138(9) 0.0158(9) 0.0008(7) 0.0012(7) -0.0008(7)
C1 0.0145(10) 0.0129(10) 0.0161(10) 0.0006(8) 0.0067(8) 0.0008(8)
C2 0.0131(10) 0.0152(10) 0.0193(11) -0.0010(8) 0.0037(8) -0.0038(8)
C3 0.0127(10) 0.0181(10) 0.0189(11) 0.0031(8) 0.0029(8) 0.0002(8)
C4 0.0166(10) 0.0107(9) 0.0183(11) 0.0026(8) 0.0081(8) 0.0014(8)
C5 0.0134(10) 0.0168(10) 0.0132(10) -0.0032(8) 0.0062(8) -0.0023(8)
C6 0.0119(9) 0.0173(10) 0.0115(10) -0.0004(7) 0.0045(8) -0.0002(8)
C7 0.0158(10) 0.0174(10) 0.0131(10) -0.0001(8) 0.0011(8) -0.0007(8)
C8 0.0155(10) 0.0214(11) 0.0144(10) -0.0036(8) 0.0006(8) 0.0006(8)
C9 0.0156(10) 0.0134(10) 0.0143(10) 0.0008(8) -0.0004(8) 0.0057(8)
C10 0.0161(10) 0.0118(10) 0.0168(10) 0.0017(8) 0.0024(8) 0.0034(8)
C11 0.0195(11) 0.0112(9) 0.0195(11) -0.0024(8) -0.0010(9) 0.0014(8)
C12 0.0213(11) 0.0171(10) 0.0151(11) -0.0038(8) -0.0008(9) 0.0057(9)
C13 0.0129(10) 0.0201(10) 0.0134(10) 0.0016(8) 0.0027(8) 0.0055(8)
C14 0.0133(10) 0.0168(10) 0.0151(10) -0.0002(8) 0.0008(8) 0.0025(8)

loop_
_atom_type_symbol
_atom_type_description
_atom_type_scat_dispersion_real
_atom_type_scat_dispersion_imag
_atom_type_scat_source
C C 0.0033 0.0016 'International Tables Vol C Tables 4.2.6.8 and 6.1.1.4'
H H 0.0000 0.0000 'International Tables Vol C Tables 4.2.6.8 and 6.1.1.4'
Br Br -0.2901 2.4595 'International Tables Vol C Tables 4.2.6.8 and 6.1.1.4'
N N 0.0061 0.0033 'International Tables Vol C Tables 4.2.6.8 and 6.1.1.4'

loop_
_geom_angle_atom_site_label_1
_geom_angle_atom_site_label_2
_geom_angle_atom_site_label_3
_geom_angle
N2 N1 C1 119.93(16)
N1 N2 C10 121.16(16)
C2 C1 C6 122.01(19)
C2 C1 N1 118.69(18)
C6 C1 N1 118.84(19)
C3 C2 C1 119.23(19)
C3 C2 H2 120.4
C1 C2 H2 120.4
C4 C3 C2 118.8(2)
C4 C3 H3 120.6
C2 C3 H3 120.6
C5 C4 C3 122.15(19)
C5 C4 Br1 118.85(15)
C3 C4 Br1 119.00(16)
C4 C5 C6 119.48(19)
C4 C5 H5 120.3
C6 C5 H5 120.3
C5 C6 C1 118.24(19)
C5 C6 C7 121.78(18)
C1 C6 C7 119.97(18)
C6 C7 C8 112.41(17)
C6 C7 H7A 109.1
C8 C7 H7A 109.1
C6 C7 H7B 109.1
C8 C7 H7B 109.1
H7A C7 H7B 107.9
C9 C8 C7 117.08(17)
C9 C8 H8A 108.0
C7 C8 H8A 108.0
C9 C8 H8B 108.0
C7 C8 H8B 108.0
H8A C8 H8B 107.3
C10 C9 C14 116.82(19)
C10 C9 C8 125.92(19)
C14 C9 C8 117.20(18)
C11 C10 C9 121.54(19)
C11 C10 N2 112.73(18)
C9 C10 N2 125.38(18)
C12 C11 C10 120.7(2)
C12 C11 H11 119.7
C10 C11 H11 119.7
C11 C12 C13 118.22(19)
C11 C12 H12 120.9
C13 C12 H12 120.9
C14 C13 C12 121.50(19)
C14 C13 Br2 119.10(16)
C12 C13 Br2 119.40(15)
C13 C14 C9 121.2(2)
C13 C14 H14 119.4
C9 C14 H14 119.4

loop_
_geom_bond_atom_site_label_1
_geom_bond_atom_site_label_2
_geom_bond_distance
Br1 C4 1.897(2)
Br2 C13 1.899(2)
N1 N2 1.250(2)
N1 C1 1.446(3)
N2 C10 1.460(3)
C1 C2 1.392(3)
C1 C6 1.399(3)
C2 C3 1.389(3)
C2 H2 0.9500
C3 C4 1.389(3)
C3 H3 0.9500
C4 C5 1.387(3)
C5 C6 1.395(3)
C5 H5 0.9500
C6 C7 1.504(3)
C7 C8 1.546(3)
C7 H7A 0.9900
C7 H7B 0.9900
C8 C9 1.514(3)
C8 H8A 0.9900
C8 H8B 0.9900
C9 C10 1.397(3)
C9 C14 1.401(3)
C10 C11 1.393(3)
C11 C12 1.382(3)
C11 H11 0.9500
C12 C13 1.383(3)
C12 H12 0.9500
C13 C14 1.380(3)
C14 H14 0.9500

loop_
_geom_torsion_atom_site_label_1
_geom_torsion_atom_site_label_2
_geom_torsion_atom_site_label_3
_geom_torsion_atom_site_label_4
_geom_torsion
C1 N1 N2 C10 8.0(3)
N2 N1 C1 C2 -115.5(2)
N2 N1 C1 C6 72.1(2)
C6 C1 C2 C3 -2.7(3)
N1 C1 C2 C3 -174.88(17)
C1 C2 C3 C4 2.7(3)
C2 C3 C4 C5 -0.8(3)
C2 C3 C4 Br1 179.13(14)
C3 C4 C5 C6 -1.2(3)
Br1 C4 C5 C6 178.90(14)
C4 C5 C6 C1 1.2(3)
C4 C5 C6 C7 -177.58(17)
C2 C1 C6 C5 0.7(3)
N1 C1 C6 C5 172.90(17)
C2 C1 C6 C7 179.54(18)
N1 C1 C6 C7 -8.3(3)
C5 C6 C7 C8 93.6(2)
C1 C6 C7 C8 -85.1(2)
C6 C7 C8 C9 38.6(3)
C7 C8 C9 C10 35.7(3)
C7 C8 C9 C14 -147.29(19)
C14 C9 C10 C11 -0.4(3)
C8 C9 C10 C11 176.54(19)
C14 C9 C10 N2 -173.08(18)
C8 C9 C10 N2 3.9(3)
N1 N2 C10 C11 110.6(2)
N1 N2 C10 C9 -76.2(3)
C9 C10 C11 C12 1.3(3)
N2 C10 C11 C12 174.79(18)
C10 C11 C12 C13 -1.9(3)
C11 C12 C13 C14 1.7(3)
C11 C12 C13 Br2 -177.16(15)
C12 C13 C14 C9 -0.9(3)
Br2 C13 C14 C9 177.97(15)
C10 C9 C14 C13 0.2(3)
C8 C9 C14 C13 -177.01(18)
